data_1000319
loop_
_publ_author_name
'Crosnier-Lopez, M P'
'Laligand, Y'
'Fourquet, J L'

_publ_section_title
;
A new oxyfluoride Ba~3~Ta~2~O~2~F~12~: structural approach
;
_journal_coden_ASTM EJSCE5
_journal_name_full
;
European Journal of Solid State Inorganic Chemistry
;
_journal_page_first 155
_journal_page_last 163
_journal_volume 30
_journal_year 1993
_chemical_formula_structural 'Ba3 (Ta O F6)2'
_chemical_formula_sum 'Ba3 F12 O2 Ta2'
_chemical_name_systematic 'Tribarium bis(oxohexafluorotantalate)'
_space_group_IT_number 137
_symmetry_cell_setting tetragonal
_symmetry_space_group_name_Hall '-P 4ac 2a'
_symmetry_space_group_name_H-M 'P 42/n m c :2'
_cell_angle_alpha 90
_cell_angle_beta 90
_cell_angle_gamma 90
_cell_formula_units_Z 2
_cell_length_a 5.5063(3)
_cell_length_b 5.5063(3)
_cell_length_c 21.0295(15)
_cell_volume 637.6
_refine_ls_R_factor_all 0.054
_cod_original_sg_symbol_H-M 'P 42/n m c Z'
_cod_database_code 1000319

loop_
_symmetry_equiv_pos_as_xyz
x,y,z
1/2-x,y,z
x,1/2-y,z
1/2-x,1/2-y,z
y,x,1/2+z
1/2-y,x,1/2+z
y,1/2-x,1/2+z
1/2-y,1/2-x,1/2+z
-x,-y,-z
1/2+x,-y,-z
-x,1/2+y,-z
1/2+x,1/2+y,-z
-y,-x,1/2-z
1/2+y,-x,1/2-z
-y,1/2+x,1/2-z
1/2+y,1/2+x,1/2-z

loop_
_atom_site_aniso_label
_atom_site_aniso_U_11
_atom_site_aniso_U_12
_atom_site_aniso_U_13
_atom_site_aniso_U_22
_atom_site_aniso_U_23
_atom_site_aniso_U_33
Ba1 0.0154(5) 0. 0. 0.0163(5) 0. 0.0123(3)
Ba2 0.0144(4) 0. 0. 0.0144(4) 0. 0.0109(5)
Ta1 0.0116(3) 0. 0. 0.0073(3) 0. 0.0096(2)
F1 0.0686(136) 0. 0. 0.0108(59) 0. 0.0200(58)
F2 0.0419(61) 0.0499(51) 0.023(3) 0.0706(84) -0.0171(35) 0.0277(29)
O1 0.0419(61) 0.0499(61) 0.023(3) 0.0706(84) -0.0171(35) 0.0277(29)
F3 0.0628(108) 0. 0. 0.0374(84) 0.0209(78) 0.0699(98)

loop_
_atom_site_label
_atom_site_type_symbol
_atom_site_symmetry_multiplicity
_atom_site_Wyckoff_symbol
_atom_site_fract_x
_atom_site_fract_y
_atom_site_fract_z
_atom_site_occupancy
_atom_site_attached_hydrogens
_atom_site_calc_flag
Ba1 Ba2+ 4 d 0.25 0.25 0.4363(1) 1. 0 d
Ba2 Ba2+ 2 a 0.75 0.25 0.75 1. 0 d
Ta1 Ta5+ 4 d 0.25 0.25 0.1232(1) 1. 0 d
F1 F1- 4 d 0.25 0.25 0.2179(7) 1. 0 d
F2 F1- 16 h 0.0017(5) -0.0204(20) 0.3499(3) 0.75 0 d
O1 O2- 16 h 0.0017(5) -0.0204(20) 0.3499(3) 0.25 0 d
F3 F1- 8 g 0.25 0.5374(34) 0.5600(8) 1. 0 d

loop_
_atom_type_symbol
_atom_type_oxidation_number
Ba2+ 2.000
Ta5+ 5.000
F1- -1.000
O2- -2.000
